data_7247921
loop_
_publ_author_name
'Xiao, Hui'
'Hu, Wei-Yu'
'Wang, Qing'
'Zeng, Cheng-Hui'
'Li, Hao-Hong'
'Liu, Haiming'
'Du, Zi-Yi'
'He, Chun-Ting'

_publ_section_title
;
 Molecular rotators anchored on a rod-like anionic coordination polymer
 adhered by charge-assisted hydrogen bonds.
;
_journal_issue 5
_journal_name_full 'Physical chemistry chemical physics : PCCP'
_journal_page_first 3974
_journal_page_last 3980
_journal_paper_doi 10.1039/d3cp05597c
_journal_volume 26
_journal_year 2024
_chemical_formula_sum 'C5 H14 Br3 Cd N'
_chemical_formula_weight 440.30
_space_group_crystal_system monoclinic
_space_group_IT_number 14
_space_group_name_Hall '-P 2yn'
_space_group_name_H-M_alt 'P 1 21/n 1'
_atom_sites_solution_hydrogens geom
_audit_creation_method SHELXL-2014
_audit_update_record
;
2023-11-05 deposited with the CCDC.	2023-12-29 downloaded from the CCDC.
;
_cell_angle_alpha 90
_cell_angle_beta 100.513(3)
_cell_angle_gamma 90
_cell_formula_units_Z 4
_cell_length_a 7.5782(2)
_cell_length_b 16.4426(6)
_cell_length_c 9.6674(3)
_cell_measurement_reflns_used 367
_cell_measurement_temperature 293(2)
_cell_measurement_theta_max 29.9360
_cell_measurement_theta_min 2.9780
_cell_volume 1184.39(7)
_computing_cell_refinement 'Bruker FRAMBO'
_computing_data_collection 'Bruker FRAMBO'
_computing_data_reduction 'Bruker SAINT'
_computing_molecular_graphics 'Bruker SHELXTL'
_computing_publication_material 'Bruker SHELXTL'
_computing_structure_refinement 'SHELXL-2014 (Sheldrick, 2014)'
_computing_structure_solution 'Bruker SHELXTL'
_diffrn_ambient_temperature 293(2)
_diffrn_measured_fraction_theta_full 0.999
_diffrn_measured_fraction_theta_max 0.809
_diffrn_measurement_device_type 'multiwire proportional'
_diffrn_measurement_method 'phi and omega scans'
_diffrn_radiation_type MoK\a
_diffrn_radiation_wavelength 0.71073
_diffrn_reflns_av_R_equivalents 0.0525
_diffrn_reflns_av_unetI/netI 0.0720
_diffrn_reflns_Laue_measured_fraction_full 0.999
_diffrn_reflns_Laue_measured_fraction_max 0.809
_diffrn_reflns_limit_h_max 8
_diffrn_reflns_limit_h_min -10
_diffrn_reflns_limit_k_max 21
_diffrn_reflns_limit_k_min -23
_diffrn_reflns_limit_l_max 13
_diffrn_reflns_limit_l_min -12
_diffrn_reflns_number 7976
_diffrn_reflns_point_group_measured_fraction_full 0.999
_diffrn_reflns_point_group_measured_fraction_max 0.809
_diffrn_reflns_theta_full 25.242
_diffrn_reflns_theta_max 30.723
_diffrn_reflns_theta_min 2.475
_exptl_absorpt_coefficient_mu 11.910
_exptl_absorpt_correction_type none
_exptl_crystal_density_diffrn 2.469
_exptl_crystal_density_meas colorless
_exptl_crystal_description column-shaped
_exptl_crystal_F_000 816
_refine_diff_density_max 0.747
_refine_diff_density_min -1.184
_refine_diff_density_rms 0.151
_refine_ls_extinction_method none
_refine_ls_goodness_of_fit_ref 1.069
_refine_ls_hydrogen_treatment constr
_refine_ls_matrix_type full
_refine_ls_number_parameters 153
_refine_ls_number_reflns 2976
_refine_ls_number_restraints 168
_refine_ls_restrained_S_all 1.046
_refine_ls_R_factor_all 0.0500
_refine_ls_R_factor_gt 0.0304
_refine_ls_shift/su_max 0.001
_refine_ls_shift/su_mean 0.000
_refine_ls_structure_factor_coef Fsqd
_refine_ls_weighting_details 'w=1/[\s^2^(Fo^2^)+(0.0350P)^2^+0.1016P] where P=(Fo^2^+2Fc^2^)/3'
_refine_ls_weighting_scheme calc
_refine_ls_wR_factor_gt 0.0654
_refine_ls_wR_factor_ref 0.0690
_reflns_Friedel_coverage 0.000
_reflns_number_gt 2477
_reflns_number_total 2976
_reflns_threshold_expression 'I > 2\s(I)'
_cod_data_source_file d3cp05597c2.cif
_cod_data_source_block 1-203K
_cod_depositor_comments 'Adding full bibliography for 7247917--7247922.cif.'
_cod_original_sg_symbol_H-M 'P 21/n'
_cod_database_code 7247921
_shelx_space_group_comment
; 
The symmetry employed for this shelxl refinement is uniquely defined 
by the following loop, which should always be used as a source of 
symmetry information in preference to the above space-group names. 
They are only intended as comments. 
;
_shelxl_version_number 2014-3

loop_
_space_group_symop_operation_xyz
'x, y, z'
'-x+1/2, y+1/2, -z+1/2'
'-x, -y, -z'
'x-1/2, -y-1/2, z-1/2'

loop_
_atom_site_label
_atom_site_type_symbol
_atom_site_fract_x
_atom_site_fract_y
_atom_site_fract_z
_atom_site_U_iso_or_equiv
_atom_site_adp_type
_atom_site_occupancy
_atom_site_site_symmetry_order
_atom_site_calc_flag
_atom_site_refinement_flags_posn
_atom_site_refinement_flags_adp
_atom_site_refinement_flags_occupancy
_atom_site_disorder_assembly
_atom_site_disorder_group
Cd1 Cd 0.74310(3) 0.52783(2) 0.45231(3) 0.03121(9) Uani 1 1 d . . . . .
Br1 Br 0.60427(5) 0.54797(3) 0.67648(4) 0.03860(12) Uani 1 1 d . . . . .
Br2 Br 0.92329(5) 0.39632(2) 0.42043(4) 0.03483(11) Uani 1 1 d . . . . .
Br3 Br 0.69404(5) 0.63160(2) 0.24913(4) 0.03363(11) Uani 1 1 d . . . . .
N1 N 0.290(5) 0.6344(17) 0.0436 0.036(3) Uani 0.176(8) 1 d D U P A 2
H1 H 0.3923 0.6180 0.1154 0.043 Uiso 0.176(8) 1 calc R U P A 2
C1 C 0.016(3) 0.7177(19) 0.012(3) 0.036(5) Uani 0.176(8) 1 d D U P A 2
H1A H 0.0317 0.7445 -0.0729 0.054 Uiso 0.176(8) 1 calc R U P A 2
H1B H -0.0575 0.7507 0.0608 0.054 Uiso 0.176(8) 1 calc R U P A 2
H1C H -0.0409 0.6660 -0.0101 0.054 Uiso 0.176(8) 1 calc R U P A 2
C2 C 0.197(3) 0.7049(16) 0.105(2) 0.036(3) Uani 0.176(8) 1 d D U P A 2
H2 H 0.2696 0.7545 0.1093 0.043 Uiso 0.176(8) 1 calc R U P A 2
C3 C 0.173(5) 0.680(2) 0.251(3) 0.045(6) Uani 0.176(8) 1 d D U P A 2
H3A H 0.0847 0.6373 0.2439 0.067 Uiso 0.176(8) 1 calc R U P A 2
H3B H 0.1330 0.7258 0.2985 0.067 Uiso 0.176(8) 1 calc R U P A 2
H3C H 0.2848 0.6606 0.3032 0.067 Uiso 0.176(8) 1 calc R U P A 2
C4 C 0.364(9) 0.670(3) -0.075(4) 0.034(6) Uani 0.176(8) 1 d D U P A 2
H4A H 0.2674 0.6924 -0.1432 0.051 Uiso 0.176(8) 1 calc R U P A 2
H4B H 0.4243 0.6289 -0.1185 0.051 Uiso 0.176(8) 1 calc R U P A 2
H4C H 0.4468 0.7128 -0.0403 0.051 Uiso 0.176(8) 1 calc R U P A 2
C5 C 0.187(4) 0.559(2) -0.005(3) 0.047(5) Uani 0.176(8) 1 d D U P A 2
H5A H 0.1310 0.5383 0.0695 0.071 Uiso 0.176(8) 1 calc R U P A 2
H5B H 0.2668 0.5187 -0.0304 0.071 Uiso 0.176(8) 1 calc R U P A 2
H5C H 0.0959 0.5713 -0.0852 0.071 Uiso 0.176(8) 1 calc R U P A 2
N1' N 0.2896(10) 0.6214(3) 0.0407(4) 0.0309(11) Uani 0.824(8) 1 d D U P A 1
H1' H 0.3830 0.6101 0.1229 0.037 Uiso 0.824(8) 1 calc R U P A 1
C1' C -0.0154(9) 0.6864(5) -0.0174(8) 0.0536(19) Uani 0.824(8) 1 d D U P A 1
H1'A H 0.0286 0.7360 -0.0508 0.080 Uiso 0.824(8) 1 calc R U P A 1
H1'B H -0.1226 0.6973 0.0192 0.080 Uiso 0.824(8) 1 calc R U P A 1
H1'C H -0.0418 0.6483 -0.0936 0.080 Uiso 0.824(8) 1 calc R U P A 1
C2' C 0.1261(6) 0.6507(3) 0.0980(5) 0.0344(12) Uani 0.824(8) 1 d D U P A 1
H2' H 0.0732 0.6035 0.1369 0.041 Uiso 0.824(8) 1 calc R U P A 1
C3' C 0.1890(11) 0.7097(5) 0.2186(8) 0.0522(19) Uani 0.824(8) 1 d D U P A 1
H3'A H 0.2784 0.6839 0.2878 0.078 Uiso 0.824(8) 1 calc R U P A 1
H3'B H 0.0888 0.7252 0.2609 0.078 Uiso 0.824(8) 1 calc R U P A 1
H3'C H 0.2394 0.7572 0.1831 0.078 Uiso 0.824(8) 1 calc R U P A 1
C4' C 0.3670(18) 0.6818(7) -0.0452(8) 0.043(2) Uani 0.824(8) 1 d D U P A 1
H4'A H 0.4777 0.6613 -0.0662 0.064 Uiso 0.824(8) 1 calc R U P A 1
H4'B H 0.3891 0.7318 0.0063 0.064 Uiso 0.824(8) 1 calc R U P A 1
H4'C H 0.2841 0.6914 -0.1313 0.064 Uiso 0.824(8) 1 calc R U P A 1
C5' C 0.2554(10) 0.5431(4) -0.0372(7) 0.0465(15) Uani 0.824(8) 1 d D U P A 1
H5'A H 0.2303 0.5014 0.0259 0.070 Uiso 0.824(8) 1 calc R U P A 1
H5'B H 0.3595 0.5283 -0.0752 0.070 Uiso 0.824(8) 1 calc R U P A 1
H5'C H 0.1544 0.5492 -0.1124 0.070 Uiso 0.824(8) 1 calc R U P A 1

loop_
_atom_site_aniso_label
_atom_site_aniso_U_11
_atom_site_aniso_U_22
_atom_site_aniso_U_33
_atom_site_aniso_U_23
_atom_site_aniso_U_13
_atom_site_aniso_U_12
Cd1 0.03271(15) 0.03665(17) 0.02425(15) 0.00383(11) 0.00519(11) 0.00933(11)
Br1 0.0371(2) 0.0526(3) 0.0274(2) -0.01006(18) 0.00912(15) -0.00916(18)
Br2 0.03242(19) 0.0314(2) 0.0358(2) -0.00423(15) -0.00663(15) 0.00690(15)
Br3 0.03158(19) 0.0356(2) 0.0297(2) 0.00728(16) -0.00499(14) -0.00274(16)
N1 0.037(5) 0.042(5) 0.027(5) 0.000(5) -0.003(5) 0.001(5)
C1 0.035(9) 0.045(11) 0.028(9) 0.004(9) 0.007(8) 0.006(9)
C2 0.036(5) 0.042(5) 0.029(5) 0.001(5) 0.003(5) -0.003(5)
C3 0.044(9) 0.056(11) 0.034(10) -0.001(9) 0.009(9) 0.002(10)
C4 0.038(10) 0.042(10) 0.026(10) 0.004(9) 0.011(10) -0.007(9)
C5 0.053(9) 0.050(9) 0.035(9) 0.002(8) -0.001(8) 0.001(9)
N1' 0.0309(18) 0.035(3) 0.0239(19) 0.0008(16) -0.0024(16) 0.002(2)
C1' 0.040(3) 0.067(5) 0.049(4) 0.008(4) -0.004(3) 0.002(3)
C2' 0.032(2) 0.042(3) 0.028(2) 0.0019(19) 0.0023(17) -0.002(2)
C3' 0.049(3) 0.056(5) 0.053(4) -0.014(3) 0.012(3) 0.002(4)
C4' 0.039(3) 0.054(5) 0.032(4) 0.004(3) -0.003(4) -0.008(4)
C5' 0.063(4) 0.038(3) 0.034(3) 0.000(2) -0.002(3) -0.002(3)

loop_
_atom_type_symbol
_atom_type_description
_atom_type_scat_dispersion_real
_atom_type_scat_dispersion_imag
_atom_type_scat_source
C C 0.0033 0.0016 'International Tables Vol C Tables 4.2.6.8 and 6.1.1.4'
H H 0.0000 0.0000 'International Tables Vol C Tables 4.2.6.8 and 6.1.1.4'
Br Br -0.2901 2.4595 'International Tables Vol C Tables 4.2.6.8 and 6.1.1.4'
Cd Cd -0.8075 1.2024 'International Tables Vol C Tables 4.2.6.8 and 6.1.1.4'
N N 0.0061 0.0033 'International Tables Vol C Tables 4.2.6.8 and 6.1.1.4'

loop_
_geom_angle_atom_site_label_1
_geom_angle_atom_site_label_2
_geom_angle_atom_site_label_3
_geom_angle
_geom_angle_site_symmetry_1
_geom_angle_site_symmetry_3
_geom_angle_publ_flag
Br3 Cd1 Br1 121.839(18) . . ?
Br3 Cd1 Br2 117.722(17) . . ?
Br1 Cd1 Br2 120.351(18) . . ?
Br3 Cd1 Br2 91.841(15) . 3_766 ?
Br1 Cd1 Br2 92.633(14) . 3_766 ?
Br2 Cd1 Br2 88.385(14) . 3_766 ?
Br3 Cd1 Br1 87.984(14) . 3_666 ?
Br1 Cd1 Br1 86.580(14) . 3_666 ?
Br2 Cd1 Br1 92.616(15) . 3_666 ?
Br2 Cd1 Br1 178.947(16) 3_766 3_666 ?
Cd1 Br1 Cd1 93.421(14) . 3_666 ?
Cd1 Br2 Cd1 91.617(14) . 3_766 ?
C4 N1 C5 109.6(15) . . ?
C4 N1 C2 105(3) . . ?
C5 N1 C2 120(3) . . ?
C4 N1 H1 107.1 . . ?
C5 N1 H1 107.1 . . ?
C2 N1 H1 107.1 . . ?
C2 C1 H1A 109.5 . . ?
C2 C1 H1B 109.5 . . ?
H1A C1 H1B 109.5 . . ?
C2 C1 H1C 109.5 . . ?
H1A C1 H1C 109.5 . . ?
H1B C1 H1C 109.5 . . ?
C1 C2 C3 110(2) . . ?
C1 C2 N1 108(2) . . ?
C3 C2 N1 107(2) . . ?
C1 C2 H2 110.6 . . ?
C3 C2 H2 110.6 . . ?
N1 C2 H2 110.6 . . ?
C2 C3 H3A 109.5 . . ?
C2 C3 H3B 109.5 . . ?
H3A C3 H3B 109.5 . . ?
C2 C3 H3C 109.5 . . ?
H3A C3 H3C 109.5 . . ?
H3B C3 H3C 109.5 . . ?
N1 C4 H4A 109.5 . . ?
N1 C4 H4B 109.5 . . ?
H4A C4 H4B 109.5 . . ?
N1 C4 H4C 109.5 . . ?
H4A C4 H4C 109.5 . . ?
H4B C4 H4C 109.5 . . ?
N1 C5 H5A 109.5 . . ?
N1 C5 H5B 109.5 . . ?
H5A C5 H5B 109.5 . . ?
N1 C5 H5C 109.5 . . ?
H5A C5 H5C 109.5 . . ?
H5B C5 H5C 109.5 . . ?
C4' N1' C5' 110.2(5) . . ?
C4' N1' C2' 114.9(8) . . ?
C5' N1' C2' 112.3(6) . . ?
C4' N1' H1' 106.2 . . ?
C5' N1' H1' 106.2 . . ?
C2' N1' H1' 106.2 . . ?
C2' C1' H1'A 109.5 . . ?
C2' C1' H1'B 109.5 . . ?
H1'A C1' H1'B 109.5 . . ?
C2' C1' H1'C 109.5 . . ?
H1'A C1' H1'C 109.5 . . ?
H1'B C1' H1'C 109.5 . . ?
C1' C2' C3' 113.4(5) . . ?
C1' C2' N1' 111.5(5) . . ?
C3' C2' N1' 108.6(5) . . ?
C1' C2' H2' 107.7 . . ?
C3' C2' H2' 107.7 . . ?
N1' C2' H2' 107.7 . . ?
C2' C3' H3'A 109.5 . . ?
C2' C3' H3'B 109.5 . . ?
H3'A C3' H3'B 109.5 . . ?
C2' C3' H3'C 109.5 . . ?
H3'A C3' H3'C 109.5 . . ?
H3'B C3' H3'C 109.5 . . ?
N1' C4' H4'A 109.5 . . ?
N1' C4' H4'B 109.5 . . ?
H4'A C4' H4'B 109.5 . . ?
N1' C4' H4'C 109.5 . . ?
H4'A C4' H4'C 109.5 . . ?
H4'B C4' H4'C 109.5 . . ?
N1' C5' H5'A 109.5 . . ?
N1' C5' H5'B 109.5 . . ?
H5'A C5' H5'B 109.5 . . ?
N1' C5' H5'C 109.5 . . ?
H5'A C5' H5'C 109.5 . . ?
H5'B C5' H5'C 109.5 . . ?

loop_
_geom_bond_atom_site_label_1
_geom_bond_atom_site_label_2
_geom_bond_distance
_geom_bond_site_symmetry_2
_geom_bond_publ_flag
Cd1 Br3 2.5770(5) . ?
Cd1 Br1 2.5971(5) . ?
Cd1 Br2 2.6056(5) . ?
Cd1 Br2 2.8854(5) 3_766 ?
Cd1 Br1 2.9728(5) 3_666 ?
Br1 Cd1 2.9728(5) 3_666 ?
Br2 Cd1 2.8854(5) 3_766 ?
N1 C4 1.487(17) . ?
N1 C5 1.497(18) . ?
N1 C2 1.532(18) . ?
N1 H1 0.9800 . ?
C1 C2 1.510(17) . ?
C1 H1A 0.9600 . ?
C1 H1B 0.9600 . ?
C1 H1C 0.9600 . ?
C2 C3 1.513(18) . ?
C2 H2 0.9800 . ?
C3 H3A 0.9600 . ?
C3 H3B 0.9600 . ?
C3 H3C 0.9600 . ?
C4 H4A 0.9600 . ?
C4 H4B 0.9600 . ?
C4 H4C 0.9600 . ?
C5 H5A 0.9600 . ?
C5 H5B 0.9600 . ?
C5 H5C 0.9600 . ?
N1' C4' 1.483(7) . ?
N1' C5' 1.489(7) . ?
N1' C2' 1.525(8) . ?
N1' H1' 0.9800 . ?
C1' C2' 1.517(7) . ?
C1' H1'A 0.9600 . ?
C1' H1'B 0.9600 . ?
C1' H1'C 0.9600 . ?
C2' C3' 1.524(8) . ?
C2' H2' 0.9800 . ?
C3' H3'A 0.9600 . ?
C3' H3'B 0.9600 . ?
C3' H3'C 0.9600 . ?
C4' H4'A 0.9600 . ?
C4' H4'B 0.9600 . ?
C4' H4'C 0.9600 . ?
C5' H5'A 0.9600 . ?
C5' H5'B 0.9600 . ?
C5' H5'C 0.9600 . ?

loop_
_geom_torsion_atom_site_label_1
_geom_torsion_atom_site_label_2
_geom_torsion_atom_site_label_3
_geom_torsion_atom_site_label_4
_geom_torsion
_geom_torsion_site_symmetry_1
_geom_torsion_site_symmetry_2
_geom_torsion_site_symmetry_3
_geom_torsion_site_symmetry_4
_geom_torsion_publ_flag
C4_b N1_b C2_b C1_b 80(4) . . . . ?
C5 N1 C2 C1 -44(3) . . . . ?
C4 N1 C2 C3 -162(3) . . . . ?
C5 N1 C2 C3 74(3) . . . . ?
C4' N1' C2' C1' 51.4(7) . . . . ?
C5' N1' C2' C1' -75.7(6) . . . . ?
C4' N1' C2' C3' -74.3(7) . . . . ?
C5' N1' C2' C3' 158.6(5) . . . . ?
